data_7244734
loop_
_publ_author_name
'Foyle, \'Emer M.'
'Tay, Hui Min'
'White, Nicholas G.'

_publ_section_title
;
 Towards hydrogen and halogen bonded frameworks based on
 3,5-bis(triazolyl)pyridinium motifs
;
_journal_name_full CrystEngComm
_journal_paper_doi 10.1039/D2CE00273F
_journal_year 2022
_chemical_compound_source synthesized
_chemical_formula_moiety 'C27 H21 Cl1 I2 N7, 0.5(H2 O)'
_chemical_formula_sum 'C27 H22 Cl I2 N7 O0.5'
_chemical_formula_weight 741.78
_space_group_IT_number 14
_space_group_name_Hall '-P 2ybc'
_space_group_name_H-M_alt 'P 1 21/c 1'
_symmetry_cell_setting monoclinic
_symmetry_space_group_name_Hall '-P 2ybc'
_symmetry_space_group_name_H-M 'P 1 21/c 1'
_atom_sites_solution_hydrogens difmap
_atom_sites_solution_primary other
_audit_update_record
;
2021-12-22 deposited with the CCDC.	2022-03-30 downloaded from the CCDC.
;
_cell_angle_alpha 90
_cell_angle_beta 101.95(3)
_cell_angle_gamma 90
_cell_formula_units_Z 4
_cell_length_a 16.037(3)
_cell_length_b 20.726(4)
_cell_length_c 8.5250(17)
_cell_measurement_reflns_used 34758
_cell_measurement_temperature 100
_cell_measurement_theta_max 26.4
_cell_measurement_theta_min 1.63
_cell_volume 2772.2(10)
_computing_cell_refinement 'XDS (Kabsch, 1993)'
_computing_data_collection 'AS QEGUI'
_computing_data_reduction 'XDS (Kabsch, 1993)'
_computing_publication_material 'CRYSTALS (Betteridge et al., 2003)'
_computing_structure_refinement 'CRYSTALS (Betteridge et al., 2003)'
_computing_structure_solution 'Superflip (Palatinus & Chapuis, 2007)'
_diffrn_ambient_temperature 100
_diffrn_measured_fraction_theta_full 0.989
_diffrn_measured_fraction_theta_max 0.989
_diffrn_measurement_device_type 'Dectris Eiger 16M'
_diffrn_measurement_method 'Omega Scan'
_diffrn_radiation_monochromator 'Silicon Double Crystal'
_diffrn_radiation_source 'MX2 Beamline Australian Synchrotron'
_diffrn_radiation_type Synchrotron
_diffrn_radiation_wavelength 0.710751
_diffrn_reflns_av_R_equivalents 0.044
_diffrn_reflns_av_unetI/netI 0.060
_diffrn_reflns_limit_h_max 20
_diffrn_reflns_limit_h_min -20
_diffrn_reflns_limit_k_max 25
_diffrn_reflns_limit_k_min -25
_diffrn_reflns_limit_l_max 10
_diffrn_reflns_limit_l_min -10
_diffrn_reflns_number 34758
_diffrn_reflns_theta_full 25.850
_diffrn_reflns_theta_max 26.378
_diffrn_reflns_theta_min 1.628
_diffrn_standards_number 0
_exptl_absorpt_coefficient_mu 2.397
_exptl_absorpt_correction_T_max 1.00
_exptl_absorpt_correction_T_min 0.70
_exptl_absorpt_correction_type multi-scan
_exptl_absorpt_process_details 'XDS (Kabsch, 1993)'
_exptl_crystal_colour colourless
_exptl_crystal_density_diffrn 1.777
_exptl_crystal_density_meas ?
_exptl_crystal_density_method 'not measured'
_exptl_crystal_description plate
_exptl_crystal_F_000 1440
_exptl_crystal_recrystallization_method 'Re-crystallisation from solvent: Methanol/acetonitrile/dichloromethane'
_exptl_crystal_size_max 0.12
_exptl_crystal_size_mid 0.12
_exptl_crystal_size_min 0.01
_refine_diff_density_max 1.45
_refine_diff_density_min -1.16
_refine_ls_extinction_method None
_refine_ls_goodness_of_fit_ref 1.0079
_refine_ls_hydrogen_treatment constr
_refine_ls_matrix_type full
_refine_ls_number_parameters 343
_refine_ls_number_reflns 5600
_refine_ls_number_restraints 72
_refine_ls_R_factor_all 0.0407
_refine_ls_R_factor_gt 0.0397
_refine_ls_shift/su_max 0.0021727
_refine_ls_shift/su_mean 0.0000538
_refine_ls_structure_factor_coef Fsqd
_refine_ls_weighting_details
;
 Method= Modified Sheldrick 
 w=1/[\s^2^(F^2^) + ( 0.07P)^2^ + 5.78P] 
 ,where P=(max(Fo^2^,0) + 2Fc^2^)/3 
;
_refine_ls_weighting_scheme calc
_refine_ls_wR_factor_all 0.1215
_refine_ls_wR_factor_gt 0.1206
_refine_ls_wR_factor_ref 0.1215
_reflns_limit_h_max 19
_reflns_limit_h_min -20
_reflns_limit_k_max 25
_reflns_limit_k_min 0
_reflns_limit_l_max 10
_reflns_limit_l_min 0
_reflns_number_gt 5314
_reflns_number_total 5603
_reflns_threshold_expression I>2.0\s(I)
_oxford_diffrn_Wilson_B_factor 3.39
_oxford_diffrn_Wilson_scale 69.55
_oxford_refine_ls_scale 0.12475(6)
_cod_data_source_file d2ce00273f2.cif
_cod_data_source_block 2I_Bn_2Cl
_cod_depositor_comments
;
The following automatic conversions were performed:

data item '_exptl_crystal_density_meas' value 'not measured' was
changed to '?' -- the value is perceived as not measured.

Automatic conversion script
Id: cif_fix_values 7556 2019-12-06 15:28:31Z antanas 
;
_cod_original_sg_symbol_H-M 'P 21/c '
_cod_original_formula_sum 'C27 H22 Cl1 I2 N7 O0.50'
_cod_database_code 7244734
_oxford_refine_reflns_threshold_expression I>-3.0\s(I)
_refine_ls_r_factor_ref 0.0407
_reflns_number_all 5600

loop_
_symmetry_equiv_pos_as_xyz
x,y,z
-x,-y,-z
x,-y+1/2,z+1/2
-x,y+1/2,-z+1/2

loop_
_atom_site_label
_atom_site_type_symbol
_atom_site_fract_x
_atom_site_fract_y
_atom_site_fract_z
_atom_site_U_iso_or_equiv
_atom_site_occupancy
_atom_site_adp_type
_atom_site_refinement_flags_posn
_atom_site_refinement_flags_adp
_atom_site_refinement_flags_occupancy
_atom_site_disorder_assembly
_atom_site_disorder_group
_atom_site_attached_hydrogens
N1 N 0.3214(2) 0.60432(16) 0.0612(4) 0.0445 1.0000 Uani . . . . . .
C2 C 0.2529(3) 0.6364(2) -0.0186(6) 0.0482 1.0000 Uani . . . . . .
C3 C 0.2411(3) 0.70075(19) 0.0127(6) 0.0476 1.0000 Uani . . . . . .
C4 C 0.3034(3) 0.73171(19) 0.1261(5) 0.0451 1.0000 Uani . . . . . .
C5 C 0.3751(2) 0.69835(19) 0.2063(5) 0.0431 1.0000 Uani . . . . . .
C6 C 0.3810(3) 0.63361(19) 0.1714(5) 0.0447 1.0000 Uani . . . . . .
C7 C 0.1637(3) 0.7327(2) -0.0730(6) 0.0514 1.0000 Uani . . . . . .
C8 C 0.1461(3) 0.7963(2) -0.1125(6) 0.0495 1.0000 Uani . U . . . .
N9 N 0.0929(3) 0.6967(2) -0.1351(6) 0.0679 1.0000 Uani . . . . . .
N10 N 0.0330(3) 0.7361(2) -0.2102(7) 0.0748 1.0000 Uani . U . . . .
N11 N 0.0653(2) 0.79597(19) -0.1966(6) 0.0622 1.0000 Uani . U . . . .
C12 C 0.0122(3) 0.8494(3) -0.2736(8) 0.0689 1.0000 Uani . U . . . .
C13 C -0.0403(3) 0.8788(2) -0.1639(8) 0.0712 1.0000 Uani D U . . . .
C14 C -0.1253(4) 0.8921(4) -0.2203(10) 0.0945 1.0000 Uani D U . . . .
C15 C -0.1727(4) 0.9241(4) -0.1274(9) 0.1013 1.0000 Uani D U . . . .
C16 C -0.1376(5) 0.9380(4) 0.0309(10) 0.1102 1.0000 Uani D U . . . .
C17 C -0.0547(5) 0.9195(6) 0.0999(10) 0.1300 1.0000 Uani D U . . . .
C18 C -0.0079(5) 0.8881(5) 0.0019(8) 0.1097 1.0000 Uani D U . . . .
C19 C 0.4399(3) 0.73214(18) 0.3212(5) 0.0422 1.0000 Uani . . . . . .
C20 C 0.5144(3) 0.71215(18) 0.4220(5) 0.0441 1.0000 Uani . . . . . .
N21 N 0.4322(2) 0.79733(16) 0.3412(4) 0.0464 1.0000 Uani . . . . . .
N22 N 0.4980(2) 0.81805(16) 0.4458(4) 0.0487 1.0000 Uani . . . . . .
N23 N 0.5481(2) 0.76681(16) 0.4952(4) 0.0472 1.0000 Uani . . . . . .
C24 C 0.6311(3) 0.7778(2) 0.6031(5) 0.0532 1.0000 Uani . . . . . .
C25 C 0.6991(3) 0.7952(2) 0.5139(5) 0.0481 1.0000 Uani . . . . . .
C26 C 0.6967(3) 0.8542(2) 0.4353(6) 0.0521 1.0000 Uani . . . . . .
C27 C 0.7605(3) 0.8712(2) 0.3570(7) 0.0588 1.0000 Uani . . . . . .
C28 C 0.8284(3) 0.8293(3) 0.3570(6) 0.0618 1.0000 Uani . . . . . .
C29 C 0.8296(3) 0.7703(3) 0.4304(7) 0.0666 1.0000 Uani . . . . . .
C30 C 0.7660(3) 0.7528(2) 0.5079(6) 0.0594 1.0000 Uani . . . . . .
C31 C 0.3297(3) 0.53362(19) 0.0323(6) 0.0502 1.0000 Uani . . . . . .
C32 C 0.4182(3) 0.51576(18) 0.0139(5) 0.0456 1.0000 Uani . . . . . .
C33 C 0.4426(3) 0.5244(2) -0.1307(5) 0.0488 1.0000 Uani . . . . . .
C34 C 0.4764(3) 0.49108(19) 0.1452(5) 0.0491 1.0000 Uani . . . . . .
I2 I 0.573247(18) 0.622215(11) 0.47349(3) 0.0450 1.0000 Uani . . . . . .
I1 I 0.222097(17) 0.879429(11) -0.07505(4) 0.0456 1.0000 Uani . . . . . .
Cl1 Cl 0.34068(7) 0.99164(5) -0.05596(13) 0.0509 1.0000 Uani . . . . . .
H21 H 0.2133 0.6151 -0.0957 0.0582 1.0000 Uiso R . . . . .
H41 H 0.2976 0.7745 0.1521 0.0549 1.0000 Uiso R . . . . .
H61 H 0.4276 0.6097 0.2263 0.0538 1.0000 Uiso R . . . . .
H122 H 0.0492 0.8826 -0.3036 0.0826 1.0000 Uiso R . . . . .
H121 H -0.0243 0.8333 -0.3729 0.0830 1.0000 Uiso R . . . . .
H141 H -0.1516 0.8794 -0.3267 0.1134 1.0000 Uiso R . . . . .
H151 H -0.2281 0.9358 -0.1721 0.1222 1.0000 Uiso R . . . . .
H161 H -0.1702 0.9597 0.0957 0.1303 1.0000 Uiso R . . . . .
H171 H -0.0298 0.9284 0.2095 0.1530 1.0000 Uiso R . . . . .
H181 H 0.0471 0.8719 0.0466 0.1301 1.0000 Uiso R . . . . .
H241 H 0.6243 0.8130 0.6729 0.0637 1.0000 Uiso R . . . . .
H242 H 0.6467 0.7391 0.6656 0.0641 1.0000 Uiso R . . . . .
H261 H 0.6510 0.8810 0.4347 0.0617 1.0000 Uiso R . . . . .
H271 H 0.7588 0.9105 0.3011 0.0699 1.0000 Uiso R . . . . .
H281 H 0.8730 0.8411 0.3085 0.0752 1.0000 Uiso R . . . . .
H291 H 0.8737 0.7426 0.4279 0.0804 1.0000 Uiso R . . . . .
H301 H 0.7669 0.7130 0.5567 0.0720 1.0000 Uiso R . . . . .
H312 H 0.2910 0.5240 -0.0648 0.0609 1.0000 Uiso R . . . . .
H311 H 0.3135 0.5121 0.1223 0.0607 1.0000 Uiso R . . . . .
H331 H 0.4047 0.5412 -0.2179 0.0589 1.0000 Uiso R . . . . .
H341 H 0.4600 0.4850 0.2408 0.0592 1.0000 Uiso R . . . . .
O101 O 0.0981(6) 0.5088(4) 0.0336(10) 0.0884 0.5000 Uani . . . . . .
H1011 H 0.0444 0.5038 0.0156 0.1072 0.5000 Uiso R . . . . .
H1012 H 0.0972 0.5474 -0.0010 0.1072 0.5000 Uiso R . . . . .

loop_
_atom_site_aniso_label
_atom_site_aniso_U_11
_atom_site_aniso_U_22
_atom_site_aniso_U_33
_atom_site_aniso_U_23
_atom_site_aniso_U_13
_atom_site_aniso_U_12
N1 0.0456(17) 0.0318(15) 0.0555(19) 0.0003(14) 0.0089(14) 0.0012(13)
C2 0.044(2) 0.0375(19) 0.060(2) 0.0012(18) 0.0055(18) -0.0020(16)
C3 0.043(2) 0.0351(19) 0.064(2) 0.0037(18) 0.0097(17) -0.0000(16)
C4 0.048(2) 0.0301(18) 0.058(2) 0.0025(16) 0.0137(17) 0.0013(15)
C5 0.0444(19) 0.0354(19) 0.052(2) 0.0005(16) 0.0153(16) 0.0010(15)
C6 0.044(2) 0.0341(18) 0.056(2) 0.0023(16) 0.0099(17) 0.0023(15)
C7 0.044(2) 0.0341(19) 0.074(3) -0.0030(19) 0.0059(19) -0.0006(16)
C8 0.0394(18) 0.038(2) 0.068(3) -0.0021(18) 0.0059(17) -0.0015(15)
N9 0.045(2) 0.043(2) 0.108(4) -0.003(2) -0.001(2) -0.0029(16)
N10 0.049(2) 0.045(2) 0.119(4) -0.002(2) -0.008(2) -0.0038(17)
N11 0.0449(19) 0.044(2) 0.091(3) -0.0007(19) -0.0021(18) 0.0014(15)
C12 0.052(2) 0.051(2) 0.094(3) -0.001(2) -0.007(2) 0.010(2)
C13 0.053(2) 0.056(3) 0.101(3) 0.006(2) 0.006(2) 0.0050(18)
C14 0.055(2) 0.106(5) 0.116(4) 0.001(4) 0.002(3) 0.013(3)
C15 0.063(3) 0.122(6) 0.123(4) 0.041(4) 0.029(3) 0.032(3)
C16 0.093(4) 0.122(6) 0.125(4) 0.018(4) 0.044(3) 0.031(4)
C17 0.091(4) 0.196(9) 0.106(4) -0.004(5) 0.028(3) 0.030(5)
C18 0.062(3) 0.170(7) 0.095(3) 0.003(4) 0.013(3) 0.022(4)
C19 0.047(2) 0.0307(17) 0.050(2) 0.0028(15) 0.0137(16) 0.0039(15)
C20 0.054(2) 0.0313(18) 0.047(2) -0.0003(15) 0.0122(17) -0.0007(15)
N21 0.0499(18) 0.0324(16) 0.057(2) -0.0030(14) 0.0122(15) 0.0020(14)
N22 0.0550(19) 0.0330(16) 0.058(2) -0.0044(14) 0.0110(16) 0.0038(14)
N23 0.056(2) 0.0355(17) 0.0483(18) -0.0004(14) 0.0075(15) 0.0010(14)
C24 0.066(3) 0.043(2) 0.046(2) -0.0043(18) 0.0006(19) -0.0016(19)
C25 0.053(2) 0.038(2) 0.047(2) -0.0060(16) -0.0026(17) -0.0015(17)
C26 0.053(2) 0.037(2) 0.062(2) -0.0071(18) 0.0009(19) 0.0020(17)
C27 0.058(3) 0.048(2) 0.067(3) -0.000(2) 0.005(2) -0.0051(19)
C28 0.050(2) 0.065(3) 0.067(3) -0.010(2) 0.006(2) -0.001(2)
C29 0.051(3) 0.069(3) 0.073(3) -0.009(3) -0.003(2) 0.014(2)
C30 0.065(3) 0.046(2) 0.060(3) -0.001(2) -0.005(2) 0.010(2)
C31 0.052(2) 0.0285(18) 0.067(3) -0.0032(17) 0.0053(19) -0.0013(16)
C32 0.051(2) 0.0278(18) 0.055(2) -0.0025(15) 0.0047(18) -0.0005(15)
C33 0.058(2) 0.0355(19) 0.049(2) -0.0043(16) 0.0014(18) 0.0065(17)
C34 0.063(2) 0.0354(19) 0.049(2) 0.0004(16) 0.0110(18) 0.0054(17)
I2 0.05123(18) 0.03126(16) 0.05040(18) 0.00451(9) 0.00565(12) 0.00222(9)
I1 0.04507(18) 0.03256(16) 0.05892(19) 0.00033(9) 0.01046(13) 0.00017(9)
Cl1 0.0536(5) 0.0372(5) 0.0605(6) -0.0028(4) 0.0088(4) -0.0072(4)
O101 0.125(7) 0.044(4) 0.086(5) -0.023(4) -0.001(5) 0.046(4)

loop_
_atom_type_symbol
_atom_type_scat_dispersion_real
_atom_type_scat_dispersion_imag
_atom_type_scat_Cromer_Mann_a1
_atom_type_scat_Cromer_Mann_b1
_atom_type_scat_Cromer_Mann_a2
_atom_type_scat_Cromer_Mann_b2
_atom_type_scat_Cromer_Mann_a3
_atom_type_scat_Cromer_Mann_b3
_atom_type_scat_Cromer_Mann_a4
_atom_type_scat_Cromer_Mann_b4
_atom_type_scat_Cromer_Mann_c
_atom_type_scat_source
C 0.0033 0.0016 2.3100 20.8439 1.0200 10.2075 1.5886 0.5687 0.8650 51.6512 0.2156 'International Tables Vol C 4.2.6.8 and 6.1.1.4'
H 0.0000 0.0000 0.4930 10.5109 0.3229 26.1257 0.1402 3.1424 0.0408 57.7998 0.0030 'International Tables Vol C 4.2.6.8 and 6.1.1.4'
N 0.0061 0.0033 12.2126 0.0057 3.1322 9.8933 2.0125 28.9975 1.1663 0.5826 -11.5290 'International Tables Vol C 4.2.6.8 and 6.1.1.4'
Cl 0.1484 0.1585 11.4604 0.0104 7.1964 1.1662 6.2556 18.5194 1.6455 47.7784 -9.5574 'International Tables Vol C 4.2.6.8 and 6.1.1.4'
I -0.4742 1.8119 20.1472 4.3470 18.9949 0.3814 7.5138 27.7660 2.2735 66.8776 4.0712 'International Tables Vol C 4.2.6.8 and 6.1.1.4'
O 0.0106 0.0060 3.0485 13.2771 2.2868 5.7011 1.5463 0.3239 0.8670 32.9089 0.2508 'International Tables Vol C 4.2.6.8 and 6.1.1.4'

loop_
_geom_angle_atom_site_label_1
_geom_angle_site_symmetry_1
_geom_angle_atom_site_label_2
_geom_angle_site_symmetry_2
_geom_angle_atom_site_label_3
_geom_angle_site_symmetry_3
_geom_angle
_geom_angle_publ_flag
C2 . N1 . C6 . 121.4(4) yes
C2 . N1 . C31 . 119.5(4) yes
C6 . N1 . C31 . 119.0(3) yes
N1 . C2 . C3 . 120.7(4) yes
N1 . C2 . H21 . 119.5 no
C3 . C2 . H21 . 119.8 no
C2 . C3 . C4 . 118.2(4) yes
C2 . C3 . C7 . 118.5(4) yes
C4 . C3 . C7 . 123.4(4) yes
C3 . C4 . C5 . 120.8(4) yes
C3 . C4 . H41 . 121.0 no
C5 . C4 . H41 . 118.2 no
C4 . C5 . C6 . 117.5(4) yes
C4 . C5 . C19 . 119.6(4) yes
C6 . C5 . C19 . 122.9(4) yes
C5 . C6 . N1 . 121.4(4) yes
C5 . C6 . H61 . 119.3 no
N1 . C6 . H61 . 119.3 no
C3 . C7 . C8 . 131.8(4) yes
C3 . C7 . N9 . 119.8(4) yes
C8 . C7 . N9 . 108.4(4) yes
C7 . C8 . N11 . 104.6(4) yes
C7 . C8 . I1 . 131.8(3) yes
N11 . C8 . I1 . 123.4(3) yes
C7 . N9 . N10 . 108.1(4) yes
N9 . N10 . N11 . 107.5(4) yes
C8 . N11 . N10 . 111.3(4) yes
C8 . N11 . C12 . 129.9(4) yes
N10 . N11 . C12 . 118.8(4) yes
N11 . C12 . C13 . 112.0(5) yes
N11 . C12 . H122 . 108.7 no
C13 . C12 . H122 . 108.9 no
N11 . C12 . H121 . 108.5 no
C13 . C12 . H121 . 111.2 no
H122 . C12 . H121 . 107.4 no
C12 . C13 . C14 . 120.2(6) yes
C12 . C13 . C18 . 122.5(5) yes
C14 . C13 . C18 . 117.0(6) yes
C13 . C14 . C15 . 121.4(7) yes
C13 . C14 . H141 . 119.2 no
C15 . C14 . H141 . 119.4 no
C14 . C15 . C16 . 120.0(6) yes
C14 . C15 . H151 . 119.2 no
C16 . C15 . H151 . 120.8 no
C15 . C16 . C17 . 121.2(7) yes
C15 . C16 . H161 . 120.3 no
C17 . C16 . H161 . 118.5 no
C16 . C17 . C18 . 117.4(8) yes
C16 . C17 . H171 . 122.0 no
C18 . C17 . H171 . 120.6 no
C13 . C18 . C17 . 122.1(7) yes
C13 . C18 . H181 . 118.1 no
C17 . C18 . H181 . 119.8 no
C5 . C19 . C20 . 132.9(4) yes
C5 . C19 . N21 . 119.3(3) yes
C20 . C19 . N21 . 107.9(4) yes
C19 . C20 . N23 . 104.3(3) yes
C19 . C20 . I2 . 133.7(3) yes
N23 . C20 . I2 . 122.0(3) yes
C19 . N21 . N22 . 109.2(3) yes
N21 . N22 . N23 . 107.4(3) yes
C20 . N23 . N22 . 111.2(3) yes
C20 . N23 . C24 . 130.0(4) yes
N22 . N23 . C24 . 118.5(3) yes
N23 . C24 . C25 . 112.3(4) yes
N23 . C24 . H241 . 107.6 no
C25 . C24 . H241 . 108.6 no
N23 . C24 . H242 . 108.3 no
C25 . C24 . H242 . 110.2 no
H241 . C24 . H242 . 109.8 no
C24 . C25 . C26 . 120.4(4) yes
C24 . C25 . C30 . 120.9(4) yes
C26 . C25 . C30 . 118.7(4) yes
C25 . C26 . C27 . 120.6(4) yes
C25 . C26 . H261 . 118.4 no
C27 . C26 . H261 . 120.9 no
C26 . C27 . C28 . 119.9(5) yes
C26 . C27 . H271 . 121.2 no
C28 . C27 . H271 . 118.8 no
C27 . C28 . C29 . 119.6(5) yes
C27 . C28 . H281 . 120.5 no
C29 . C28 . H281 . 119.9 no
C28 . C29 . C30 . 120.9(5) yes
C28 . C29 . H291 . 119.1 no
C30 . C29 . H291 . 120.0 no
C25 . C30 . C29 . 120.2(5) yes
C25 . C30 . H301 . 119.1 no
C29 . C30 . H301 . 120.7 no
N1 . C31 . C32 . 112.1(3) yes
N1 . C31 . H312 . 106.6 no
C32 . C31 . H312 . 108.6 no
N1 . C31 . H311 . 105.8 no
C32 . C31 . H311 . 112.5 no
H312 . C31 . H311 . 111.1 no
C31 . C32 . C33 . 120.5(4) yes
C31 . C32 . C34 . 119.6(4) yes
C33 . C32 . C34 . 119.9(4) yes
C32 . C33 . C34 2_665 120.0(4) yes
C32 . C33 . H331 . 120.4 no
C34 2_665 C33 . H331 . 119.6 no
C32 . C34 . C33 2_665 120.2(4) yes
C32 . C34 . H341 . 119.8 no
C33 2_665 C34 . H341 . 120.0 no
C20 . I2 . Cl1 4_645 178.81(11) yes
C8 . I1 . Cl1 . 172.58(13) yes
I1 . Cl1 . I2 4_655 162.74(4) yes
H1011 . O101 . H1012 . 96.3 no

loop_
_geom_bond_atom_site_label_1
_geom_bond_site_symmetry_1
_geom_bond_atom_site_label_2
_geom_bond_site_symmetry_2
_geom_bond_distance
_geom_bond_publ_flag
N1 . C2 . 1.342(5) yes
N1 . C6 . 1.339(6) yes
N1 . C31 . 1.497(5) yes
C2 . C3 . 1.381(6) yes
C2 . H21 . 0.925 no
C3 . C4 . 1.394(6) yes
C3 . C7 . 1.462(6) yes
C4 . C5 . 1.394(6) yes
C4 . H41 . 0.923 no
C5 . C6 . 1.382(6) yes
C5 . C19 . 1.452(6) yes
C6 . H61 . 0.938 no
C7 . C8 . 1.376(6) yes
C7 . N9 . 1.371(6) yes
C8 . N11 . 1.345(6) yes
C8 . I1 . 2.096(4) yes
N9 . N10 . 1.321(6) yes
N10 . N11 . 1.340(6) yes
N11 . C12 . 1.467(6) yes
C12 . C13 . 1.510(9) yes
C12 . H122 . 0.977 no
C12 . H121 . 0.982 no
C13 . C14 . 1.376(6) yes
C13 . C18 . 1.414(7) yes
C14 . C15 . 1.377(7) yes
C14 . H141 . 0.955 no
C15 . C16 . 1.381(8) yes
C15 . H151 . 0.923 no
C16 . C17 . 1.391(7) yes
C16 . H161 . 0.950 no
C17 . C18 . 1.394(8) yes
C17 . H171 . 0.955 no
C18 . H181 . 0.948 no
C19 . C20 . 1.383(6) yes
C19 . N21 . 1.371(5) yes
C20 . N23 . 1.351(5) yes
C20 . I2 . 2.094(4) yes
N21 . N22 . 1.305(5) yes
N22 . N23 . 1.345(5) yes
N23 . C24 . 1.470(6) yes
C24 . C25 . 1.497(7) yes
C24 . H241 . 0.962 no
C24 . H242 . 0.967 no
C25 . C26 . 1.391(6) yes
C25 . C30 . 1.397(6) yes
C26 . C27 . 1.378(7) yes
C26 . H261 . 0.920 no
C27 . C28 . 1.392(7) yes
C27 . H271 . 0.941 no
C28 . C29 . 1.371(8) yes
C28 . H281 . 0.930 no
C29 . C30 . 1.374(8) yes
C29 . H291 . 0.915 no
C30 . H301 . 0.921 no
C31 . C32 . 1.506(6) yes
C31 . H312 . 0.947 no
C31 . H311 . 0.969 no
C32 . C33 . 1.380(6) yes
C32 . C34 . 1.397(6) yes
C33 . C34 2_665 1.369(6) yes
C33 . H331 . 0.924 no
C34 . H341 . 0.915 no
I2 . Cl1 4_645 3.0531(11) yes
I1 . Cl1 . 2.9873(11) yes
O101 . H1011 . 0.850 no
O101 . H1012 . 0.850 no

loop_
_geom_hbond_atom_site_label_D
_geom_hbond_site_symmetry_D
_geom_hbond_atom_site_label_H
_geom_hbond_site_symmetry_H
_geom_hbond_atom_site_label_A
_geom_hbond_site_symmetry_A
_geom_hbond_angle_DHA
_geom_hbond_distance_DH
_geom_hbond_distance_HA
_geom_hbond_distance_DA
_geom_hbond_publ_flag
O101 . H1011 . O101 2_565 179 0.85 2.25 3.102(7) yes
